data_2231139
loop_
_publ_author_name
'Hermle, Johannes'
'Meyer, Gerd'

_publ_section_title
;
 Tetra-\m-acetato-bis[(1,3-benzothiazole)copper(II)](<i>Cu</i>---<i>Cu</i>)
;
_journal_coeditor_code HG5042
_journal_issue 8
_journal_name_full 'Acta Crystallographica Section E'
_journal_page_first m1089
_journal_paper_doi 10.1107/S1600536811027140
_journal_volume 67
_journal_year 2011
_chemical_formula_iupac '[Cu2 (C2 H3 O2)4 (C7 H5 N S)2]'
_chemical_formula_moiety 'C22 H22 Cu2 N2 O8 S2'
_chemical_formula_sum 'C22 H22 Cu2 N2 O8 S2'
_chemical_formula_weight 633.66
_chemical_name_systematic
;
Tetra-\m-acetato-bis[(1,3-benzothiazole)copper(II)](<i>Cu</i>---<i>Cu</i>)
;
_space_group_IT_number 2
_symmetry_cell_setting triclinic
_symmetry_space_group_name_Hall '-P 1'
_symmetry_space_group_name_H-M 'P -1'
_atom_sites_solution_hydrogens geom
_atom_sites_solution_primary direct
_atom_sites_solution_secondary difmap
_audit_creation_method SHELXL-97
_cell_angle_alpha 106.516(16)
_cell_angle_beta 106.429(16)
_cell_angle_gamma 97.344(17)
_cell_formula_units_Z 1
_cell_length_a 7.1850(10)
_cell_length_b 8.1918(12)
_cell_length_c 11.8265(16)
_cell_measurement_reflns_used 1512
_cell_measurement_temperature 293(2)
_cell_measurement_theta_max 56.3
_cell_measurement_theta_min 3.8
_cell_volume 623.49(18)
_computing_cell_refinement 'X-AREA (Stoe & Cie, 2001)'
_computing_data_collection 'X-AREA (Stoe & Cie, 2001)'
_computing_data_reduction 'X-AREA (Stoe & Cie, 2001)'
_computing_molecular_graphics 'DIAMOND (Brandenburg, 2011)'
_computing_publication_material 'WinGX (Farrugia, 1999)'
_computing_structure_refinement 'SHELXL97 (Sheldrick, 2008)'
_computing_structure_solution 'SIR92 (Altomare <i>et al.</i>, 1993)'
_diffrn_ambient_temperature 293(2)
_diffrn_detector_area_resol_mean 0
_diffrn_measured_fraction_theta_full 0.912
_diffrn_measured_fraction_theta_max 0.912
_diffrn_measurement_device_type 'Stoe IPDS I'
_diffrn_measurement_method Oscillation
_diffrn_radiation_monochromator graphite
_diffrn_radiation_source 'fine-focus sealed tube'
_diffrn_radiation_type MoK\a
_diffrn_radiation_wavelength 0.71073
_diffrn_reflns_av_R_equivalents 0.0384
_diffrn_reflns_av_sigmaI/netI 0.0519
_diffrn_reflns_limit_h_max 8
_diffrn_reflns_limit_h_min -8
_diffrn_reflns_limit_k_max 10
_diffrn_reflns_limit_k_min -10
_diffrn_reflns_limit_l_max 15
_diffrn_reflns_limit_l_min -15
_diffrn_reflns_number 7525
_diffrn_reflns_theta_full 28.12
_diffrn_reflns_theta_max 28.12
_diffrn_reflns_theta_min 2.70
_diffrn_standards_decay_% 0
_diffrn_standards_interval_count 0
_diffrn_standards_interval_time 0
_diffrn_standards_number 0
_exptl_absorpt_coefficient_mu 1.923
_exptl_absorpt_correction_T_max 0.8402
_exptl_absorpt_correction_T_min 0.5751
_exptl_absorpt_correction_type numerical
_exptl_absorpt_process_details
;
(X-SHAPE; Stoe & Cie, 1999)
;
_exptl_crystal_colour green
_exptl_crystal_density_diffrn 1.688
_exptl_crystal_density_method 'not measured'
_exptl_crystal_description plate
_exptl_crystal_F_000 322
_exptl_crystal_size_max 0.3
_exptl_crystal_size_mid 0.2
_exptl_crystal_size_min 0.1
_refine_diff_density_max 0.454
_refine_diff_density_min -0.450
_refine_ls_extinction_method none
_refine_ls_goodness_of_fit_ref 0.968
_refine_ls_hydrogen_treatment constr
_refine_ls_matrix_type full
_refine_ls_number_parameters 165
_refine_ls_number_reflns 2784
_refine_ls_number_restraints 0
_refine_ls_restrained_S_all 0.968
_refine_ls_R_factor_all 0.0505
_refine_ls_R_factor_gt 0.0316
_refine_ls_shift/su_max 0.013
_refine_ls_shift/su_mean 0.000
_refine_ls_structure_factor_coef Fsqd
_refine_ls_weighting_details 'calc w=1/[\s^2^(Fo^2^)+(0.0379P)^2^] where P=(Fo^2^+2Fc^2^)/3'
_refine_ls_weighting_scheme calc
_refine_ls_wR_factor_gt 0.0701
_refine_ls_wR_factor_ref 0.0754
_reflns_number_gt 2092
_reflns_number_total 2784
_reflns_threshold_expression I>2sigma(I)
_cod_data_source_file hg5042.cif
_cod_data_source_block I
_cod_database_code 2231139
_cod_database_fobs_code 2231139

loop_
_symmetry_equiv_pos_as_xyz
'x, y, z'
'-x, -y, -z'

loop_
_atom_site_type_symbol
_atom_site_label
_atom_site_fract_x
_atom_site_fract_y
_atom_site_fract_z
_atom_site_U_iso_or_equiv
_atom_site_adp_type
_atom_site_calc_flag
_atom_site_refinement_flags
_atom_site_occupancy
_atom_site_symmetry_multiplicity
Cu Cu1 0.43471(5) 0.46234(4) 0.58527(3) 0.02316(11) Uani d . 1 1
S S1 0.04719(13) 0.43274(11) 0.83857(7) 0.0430(2) Uani d . 1 1
N N1 0.2932(4) 0.4019(3) 0.71570(19) 0.0265(5) Uani d . 1 1
O O3 0.6747(3) 0.6371(3) 0.70893(18) 0.0428(5) Uani d . 1 1
O O4 0.7826(3) 0.7015(3) 0.56499(17) 0.0390(5) Uani d . 1 1
O O1 0.5911(3) 0.2831(3) 0.56937(19) 0.0374(5) Uani d . 1 1
C C2 0.3612(4) 0.3329(3) 0.8112(2) 0.0259(6) Uani d . 1 1
O O2 0.6990(4) 0.3443(3) 0.4247(2) 0.0427(6) Uani d . 1 1
C C6 0.3008(5) 0.2858(4) 0.9930(3) 0.0411(8) Uani d . 1 1
H H6 0.2271 0.2953 1.0468 0.049 Uiso calc R 1 1
C C4 0.5758(5) 0.2012(4) 0.9319(3) 0.0458(8) Uani d . 1 1
H H4 0.6848 0.1503 0.9462 0.055 Uiso calc R 1 1
C C5 0.4659(6) 0.2169(4) 1.0127(3) 0.0462(9) Uani d . 1 1
H H5 0.5055 0.1798 1.0813 0.055 Uiso calc R 1 1
C C11 0.9534(6) 0.8715(4) 0.7759(3) 0.0542(10) Uani d . 1 1
H H11A 0.9499 0.8716 0.8564 0.081 Uiso calc R 1 1
H H11B 0.9337 0.9812 0.7663 0.081 Uiso calc R 1 1
H H11C 1.0803 0.8550 0.7693 0.081 Uiso calc R 1 1
C C9 0.7821(5) 0.1025(4) 0.4827(3) 0.0415(7) Uani d . 1 1
H H9A 0.9197 0.1415 0.4931 0.062 Uiso calc R 1 1
H H9C 0.7166 0.0146 0.4018 0.062 Uiso calc R 1 1
H H9B 0.7733 0.0542 0.5466 0.062 Uiso calc R 1 1
C C1 0.1335(5) 0.4564(4) 0.7205(3) 0.0344(7) Uani d . 1 1
H H1 0.0685 0.5058 0.6633 0.041 Uiso calc R 1 1
C C3 0.5264(5) 0.2595(4) 0.8310(3) 0.0359(7) Uani d . 1 1
H H3 0.6015 0.2501 0.7780 0.043 Uiso calc R 1 1
C C7 0.2462(5) 0.3417(3) 0.8892(2) 0.0307(6) Uani d . 1 1
C C10 0.7917(4) 0.7261(3) 0.6755(2) 0.0288(6) Uani d . 1 1
C C8 0.6835(4) 0.2542(3) 0.4930(2) 0.0278(6) Uani d . 1 1

loop_
_atom_site_aniso_label
_atom_site_aniso_U_11
_atom_site_aniso_U_22
_atom_site_aniso_U_33
_atom_site_aniso_U_12
_atom_site_aniso_U_13
_atom_site_aniso_U_23
Cu1 0.0256(2) 0.02769(17) 0.02156(16) 0.00738(12) 0.01074(12) 0.01282(12)
S1 0.0358(5) 0.0654(5) 0.0383(4) 0.0139(4) 0.0222(4) 0.0223(4)
N1 0.0267(14) 0.0329(12) 0.0228(11) 0.0055(9) 0.0097(9) 0.0127(9)
O3 0.0453(15) 0.0499(12) 0.0239(10) -0.0096(10) 0.0076(9) 0.0115(9)
O4 0.0353(13) 0.0522(13) 0.0247(10) -0.0037(10) 0.0095(9) 0.0124(9)
O1 0.0467(14) 0.0429(11) 0.0437(12) 0.0252(10) 0.0268(10) 0.0275(10)
C2 0.0283(16) 0.0263(12) 0.0203(12) -0.0001(10) 0.0065(10) 0.0082(10)
O2 0.0588(16) 0.0442(12) 0.0552(13) 0.0307(11) 0.0389(12) 0.0338(11)
C6 0.061(2) 0.0362(16) 0.0259(14) -0.0033(14) 0.0177(14) 0.0124(13)
C4 0.056(2) 0.0381(16) 0.0425(18) 0.0160(15) 0.0071(16) 0.0191(15)
C5 0.073(3) 0.0337(16) 0.0285(15) 0.0051(15) 0.0081(15) 0.0182(13)
C11 0.055(2) 0.050(2) 0.0364(18) -0.0127(16) 0.0009(16) 0.0081(15)
C9 0.045(2) 0.0338(15) 0.056(2) 0.0195(14) 0.0224(16) 0.0201(15)
C1 0.0300(18) 0.0488(17) 0.0292(14) 0.0109(13) 0.0104(12) 0.0188(13)
C3 0.040(2) 0.0374(15) 0.0337(15) 0.0099(13) 0.0121(13) 0.0175(13)
C7 0.0354(18) 0.0305(14) 0.0236(13) -0.0010(11) 0.0114(11) 0.0074(11)
C10 0.0269(17) 0.0295(14) 0.0261(13) 0.0053(11) 0.0031(11) 0.0102(11)
C8 0.0253(16) 0.0263(13) 0.0327(14) 0.0073(11) 0.0087(11) 0.0115(11)

loop_
_atom_type_symbol
_atom_type_description
_atom_type_scat_dispersion_real
_atom_type_scat_dispersion_imag
_atom_type_scat_source
C C 0.0033 0.0016 'International Tables Vol C Tables 4.2.6.8 and 6.1.1.4'
H H 0.0000 0.0000 'International Tables Vol C Tables 4.2.6.8 and 6.1.1.4'
O O 0.0106 0.0060 'International Tables Vol C Tables 4.2.6.8 and 6.1.1.4'
Cu Cu 0.3201 1.2651 'International Tables Vol C Tables 4.2.6.8 and 6.1.1.4'
S S 0.1246 0.1234 'International Tables Vol C Tables 4.2.6.8 and 6.1.1.4'
N N 0.0061 0.0033 'International Tables Vol C Tables 4.2.6.8 and 6.1.1.4'

loop_
_geom_angle_atom_site_label_1
_geom_angle_atom_site_label_2
_geom_angle_atom_site_label_3
_geom_angle_site_symmetry_1
_geom_angle_site_symmetry_3
_geom_angle
O1 Cu1 O2 . 2_666 167.71(7)
O1 Cu1 O3 . . 90.12(10)
O2 Cu1 O3 2_666 . 88.37(10)
O1 Cu1 O4 . 2_666 88.25(10)
O2 Cu1 O4 2_666 2_666 90.67(10)
O3 Cu1 O4 . 2_666 167.89(8)
O1 Cu1 N1 . . 100.05(8)
O2 Cu1 N1 2_666 . 92.24(8)
O3 Cu1 N1 . . 98.77(8)
O4 Cu1 N1 2_666 . 93.33(8)
O1 Cu1 Cu1 . 2_666 84.48(6)
O2 Cu1 Cu1 2_666 2_666 83.24(6)
O3 Cu1 Cu1 . 2_666 85.57(6)
O4 Cu1 Cu1 2_666 2_666 82.33(6)
N1 Cu1 Cu1 . 2_666 173.67(6)
C1 S1 C7 . . 88.85(13)
C1 N1 C2 . . 110.6(2)
C1 N1 Cu1 . . 118.25(16)
C2 N1 Cu1 . . 130.51(18)
C10 O3 Cu1 . . 121.50(17)
C10 O4 Cu1 . 2_666 125.44(19)
C8 O1 Cu1 . . 123.50(15)
C3 C2 C7 . . 120.5(2)
C3 C2 N1 . . 125.5(2)
C7 C2 N1 . . 114.0(2)
C8 O2 Cu1 . 2_666 124.42(18)
C5 C6 C7 . . 117.9(3)
C5 C6 H6 . . 121.0
C7 C6 H6 . . 121.0
C3 C4 C5 . . 121.4(3)
C3 C4 H4 . . 119.3
C5 C4 H4 . . 119.3
C6 C5 C4 . . 121.3(2)
C6 C5 H5 . . 119.4
C4 C5 H5 . . 119.4
C10 C11 H11A . . 109.5
C10 C11 H11B . . 109.5
H11A C11 H11B . . 109.5
C10 C11 H11C . . 109.5
H11A C11 H11C . . 109.5
H11B C11 H11C . . 109.5
C8 C9 H9A . . 109.5
C8 C9 H9C . . 109.5
H9A C9 H9C . . 109.5
C8 C9 H9B . . 109.5
H9A C9 H9B . . 109.5
H9C C9 H9B . . 109.5
N1 C1 S1 . . 116.61(19)
N1 C1 H1 . . 121.7
S1 C1 H1 . . 121.7
C4 C3 C2 . . 118.0(3)
C4 C3 H3 . . 121.0
C2 C3 H3 . . 121.0
C2 C7 C6 . . 120.8(3)
C2 C7 S1 . . 109.93(18)
C6 C7 S1 . . 129.2(2)
O4 C10 O3 . . 124.7(3)
O4 C10 C11 . . 117.7(3)
O3 C10 C11 . . 117.6(2)
O1 C8 O2 . . 124.2(2)
O1 C8 C9 . . 117.9(2)
O2 C8 C9 . . 118.0(3)

loop_
_geom_bond_atom_site_label_1
_geom_bond_atom_site_label_2
_geom_bond_site_symmetry_2
_geom_bond_distance
Cu1 O1 . 1.9589(19)
Cu1 O2 2_666 1.9689(19)
Cu1 O3 . 1.978(2)
Cu1 O4 2_666 1.984(2)
Cu1 N1 . 2.203(2)
Cu1 Cu1 2_666 2.6378(7)
S1 C1 . 1.727(3)
S1 C7 . 1.732(3)
N1 C1 . 1.293(4)
N1 C2 . 1.398(3)
O3 C10 . 1.261(3)
O4 C10 . 1.246(3)
O4 Cu1 2_666 1.984(2)
O1 C8 . 1.253(3)
C2 C3 . 1.390(4)
C2 C7 . 1.396(4)
O2 C8 . 1.256(3)
O2 Cu1 2_666 1.9689(19)
C6 C5 . 1.367(5)
C6 C7 . 1.401(3)
C6 H6 . 0.9300
C4 C3 . 1.381(4)
C4 C5 . 1.391(5)
C4 H4 . 0.9300
C5 H5 . 0.9300
C11 C10 . 1.497(4)
C11 H11A . 0.9600
C11 H11B . 0.9600
C11 H11C . 0.9600
C9 C8 . 1.500(4)
C9 H9A . 0.9600
C9 H9C . 0.9600
C9 H9B . 0.9600
C1 H1 . 0.9300
C3 H3 . 0.9300
